data_7132091
loop_
_publ_author_name
'Chrysochos, Nicolas'
'P\"atsch, Sebastian'
'Elvers, Benedict Josua'
'Krummenacher, Ivo'
'Muneshwar , Nandeshwar'
'Ganesan, Prabusankar'
'Braunschweig, Holger'
'Schulzke, Carola'
'Ravat, Prince'
'Jana, Anukul'

_publ_section_title
;
 Introducing an orthogonally polarized electron-rich alkene: synthesis of
 a zwitterionic boron-containing \p-conjugated system
;
_journal_name_full 'Chemical Communications'
_journal_paper_doi 10.1039/D3CC03975G
_journal_year 2023
_chemical_formula_moiety 'C40 H50 N2'
_chemical_formula_sum 'C40 H50 N2'
_chemical_formula_weight 558.82
_space_group_crystal_system monoclinic
_space_group_IT_number 14
_space_group_name_Hall '-P 2ybc'
_space_group_name_H-M_alt 'P 1 21/c 1'
_atom_sites_solution_hydrogens geom
_atom_sites_solution_primary dual
_atom_sites_solution_secondary difmap
_audit_creation_method SHELXL-2019/3
_audit_update_record
;
2023-08-09 deposited with the CCDC.	2023-08-30 downloaded from the CCDC.
;
_cell_angle_alpha 90
_cell_angle_beta 105.78(3)
_cell_angle_gamma 90
_cell_formula_units_Z 2
_cell_length_a 10.314(2)
_cell_length_b 13.131(3)
_cell_length_c 13.121(3)
_cell_measurement_reflns_used 811
_cell_measurement_temperature 273(2)
_cell_measurement_theta_max 20.13
_cell_measurement_theta_min 2.24
_cell_volume 1710.0(7)
_computing_cell_refinement 'Bruker SAINT'
_computing_data_collection 'Bruker APEX2'
_computing_data_reduction 'Bruker SAINT'
_computing_molecular_graphics 'Bruker SHELXTL'
_computing_publication_material 'Bruker SHELXTL'
_computing_structure_refinement 'SHELXL-2019/2 (Sheldrick, 2019)'
_computing_structure_solution 'SHELXL-2018/3 (Sheldrick, 2018)'
_diffrn_ambient_temperature 273(2)
_diffrn_measured_fraction_theta_full 0.999
_diffrn_measured_fraction_theta_max 0.998
_diffrn_measurement_device_type 'Bruker APEX-II CCD'
_diffrn_measurement_method '\f and \w scans'
_diffrn_radiation_type MoK\a
_diffrn_radiation_wavelength 0.71073
_diffrn_reflns_av_R_equivalents 0.0535
_diffrn_reflns_av_unetI/netI 0.0319
_diffrn_reflns_Laue_measured_fraction_full 0.999
_diffrn_reflns_Laue_measured_fraction_max 0.998
_diffrn_reflns_limit_h_max 11
_diffrn_reflns_limit_h_min -13
_diffrn_reflns_limit_k_max 16
_diffrn_reflns_limit_k_min -16
_diffrn_reflns_limit_l_max 16
_diffrn_reflns_limit_l_min -16
_diffrn_reflns_number 27593
_diffrn_reflns_point_group_measured_fraction_full 0.999
_diffrn_reflns_point_group_measured_fraction_max 0.998
_diffrn_reflns_theta_full 25.242
_diffrn_reflns_theta_max 27.126
_diffrn_reflns_theta_min 2.238
_diffrn_source 'sealed tube'
_exptl_absorpt_coefficient_mu 0.062
_exptl_absorpt_correction_T_max 0.8619
_exptl_absorpt_correction_T_min 0.8614
_exptl_absorpt_correction_type sphere
_exptl_absorpt_process_details
;
Interpolation using  Int.Tab. Vol. C (1992) p. 523,Tab. 6.3.3.3
for values of muR in the range 0-2.5, and Int.Tab. Vol.II (1959)
p.302; Table 5.3.6 B for muR in the range 2.6-10.0.
The interpolation procedure of C.W.Dwiggins Jr (Acta Cryst.(1975)
A31,146-148) is used with some modification.
;
_exptl_crystal_colour colourless
_exptl_crystal_density_diffrn 1.085
_exptl_crystal_description block
_exptl_crystal_F_000 608
_exptl_crystal_size_max 0.215
_exptl_crystal_size_mid 0.134
_exptl_crystal_size_min 0.095
_exptl_crystal_size_rad 0.1500
_refine_diff_density_max 0.185
_refine_diff_density_min -0.149
_refine_diff_density_rms 0.028
_refine_ls_extinction_coef 0.021(3)
_refine_ls_extinction_expression Fc^*^=kFc[1+0.001xFc^2^\l^3^/sin(2\q)]^-1/4^
_refine_ls_extinction_method 'SHELXL-2019/2 (Sheldrick 2019)'
_refine_ls_goodness_of_fit_ref 1.027
_refine_ls_hydrogen_treatment constr
_refine_ls_matrix_type full
_refine_ls_number_parameters 309
_refine_ls_number_reflns 3773
_refine_ls_number_restraints 828
_refine_ls_restrained_S_all 0.980
_refine_ls_R_factor_all 0.0747
_refine_ls_R_factor_gt 0.0448
_refine_ls_shift/su_max 0.000
_refine_ls_shift/su_mean 0.000
_refine_ls_structure_factor_coef Fsqd
_refine_ls_weighting_details 'w=1/[\s^2^(Fo^2^)+(0.0528P)^2^+0.2736P] where P=(Fo^2^+2Fc^2^)/3'
_refine_ls_weighting_scheme calc
_refine_ls_wR_factor_gt 0.1075
_refine_ls_wR_factor_ref 0.1242
_reflns_Friedel_coverage 0.000
_reflns_number_gt 2572
_reflns_number_total 3773
_reflns_threshold_expression 'I > 2\s(I)'
_cod_data_source_file d3cc03975g2.cif
_cod_data_source_block NC49carb
_cod_original_cell_volume 1709.9(6)
_cod_original_sg_symbol_H-M 'P 21/c'
_cod_database_code 7132091
_shelx_shelxl_version_number 2019/3
_shelx_space_group_comment
;
The symmetry employed for this shelxl refinement is uniquely defined
by the following loop, which should always be used as a source of
symmetry information in preference to the above space-group names.
They are only intended as comments.
;
_shelx_estimated_absorpt_t_min 0.987
_shelx_estimated_absorpt_t_max 0.994

loop_
_space_group_symop_operation_xyz
'x, y, z'
'-x, y+1/2, -z+1/2'
'-x, -y, -z'
'x, -y-1/2, z-1/2'

loop_
_atom_site_label
_atom_site_type_symbol
_atom_site_fract_x
_atom_site_fract_y
_atom_site_fract_z
_atom_site_U_iso_or_equiv
_atom_site_adp_type
_atom_site_occupancy
_atom_site_site_symmetry_order
_atom_site_calc_flag
_atom_site_refinement_flags_posn
_atom_site_refinement_flags_adp
_atom_site_refinement_flags_occupancy
_atom_site_disorder_assembly
_atom_site_disorder_group
N1 N 0.59372(11) 0.60868(8) 0.45760(8) 0.0410(3) Uani 1 1 d . . . . .
C1 C 0.55233(11) 0.53245(9) 0.51896(9) 0.0349(3) Uani 1 1 d . . . . .
C2 C 0.59587(16) 0.59335(12) 0.34913(11) 0.0577(4) Uani 1 1 d . . . A 1
H2A H 0.629245 0.526347 0.341454 0.087 Uiso 1 1 calc R U . A 1
H2B H 0.653557 0.643192 0.330456 0.087 Uiso 1 1 calc R U . A 1
H2C H 0.506250 0.600317 0.303334 0.087 Uiso 1 1 calc R U . A 1
C3 C 0.64110(12) 0.52774(10) 0.63038(10) 0.0393(3) Uani 1 1 d . . . . .
C4 C 0.62193(15) 0.58951(11) 0.71064(11) 0.0514(4) Uani 1 1 d . . . . .
H4 H 0.550162 0.635032 0.696237 0.062 Uiso 1 1 calc R U . . .
C5 C 0.70769(19) 0.58454(14) 0.81168(12) 0.0677(5) Uani 1 1 d . . . . .
H5 H 0.693300 0.626503 0.864656 0.081 Uiso 1 1 calc R U . . .
C6 C 0.81408(19) 0.51784(16) 0.83413(14) 0.0774(6) Uani 1 1 d . . . . .
H6 H 0.871467 0.514148 0.902314 0.093 Uiso 1 1 calc R U . . .
C7 C 0.83542(17) 0.45664(15) 0.75554(14) 0.0724(5) Uani 1 1 d . . . . .
H7 H 0.907541 0.411424 0.770420 0.087 Uiso 1 1 calc R U . . .
C8 C 0.74997(14) 0.46205(11) 0.65431(12) 0.0528(4) Uani 1 1 d . . . . .
H8 H 0.765949 0.420812 0.601380 0.063 Uiso 1 1 calc R U . . .
C9 C 0.6487(6) 0.7025(6) 0.5052(8) 0.0386(9) Uani 0.715(13) 1 d D U P A 1
C10 C 0.7884(6) 0.7191(6) 0.5328(8) 0.0444(10) Uani 0.715(13) 1 d D U P A 1
C11 C 0.8385(6) 0.8113(5) 0.5789(6) 0.0525(11) Uani 0.715(13) 1 d D U P A 1
H11 H 0.930455 0.823909 0.593838 0.063 Uiso 0.715(13) 1 calc R U P A 1
C12 C 0.7565(6) 0.8843(5) 0.6032(7) 0.0554(12) Uani 0.715(13) 1 d D U P A 1
H12 H 0.793053 0.943886 0.637548 0.066 Uiso 0.715(13) 1 calc R U P A 1
C13 C 0.6191(6) 0.8682(6) 0.5758(7) 0.0522(11) Uani 0.715(13) 1 d D U P A 1
H13 H 0.563200 0.917825 0.591587 0.063 Uiso 0.715(13) 1 calc R U P A 1
C14 C 0.5625(5) 0.7790(7) 0.5250(9) 0.0441(10) Uani 0.715(13) 1 d D U P A 1
C15 C 0.8878(6) 0.6440(5) 0.5078(5) 0.0550(12) Uani 0.715(13) 1 d D U P A 1
H15 H 0.842107 0.578717 0.487459 0.066 Uiso 0.715(13) 1 calc R U P A 1
C16 C 1.0084(7) 0.6276(8) 0.6057(5) 0.0784(16) Uani 0.715(13) 1 d D U P A 1
H16A H 1.058543 0.689821 0.622344 0.118 Uiso 0.715(13) 1 calc R U P A 1
H16B H 1.065600 0.575187 0.590918 0.118 Uiso 0.715(13) 1 calc R U P A 1
H16C H 0.976147 0.607529 0.664795 0.118 Uiso 0.715(13) 1 calc R U P A 1
C17 C 0.9382(9) 0.6840(10) 0.4151(6) 0.0800(15) Uani 0.715(13) 1 d D U P A 1
H17A H 0.862520 0.698526 0.355765 0.120 Uiso 0.715(13) 1 calc R U P A 1
H17B H 0.994010 0.633369 0.395338 0.120 Uiso 0.715(13) 1 calc R U P A 1
H17C H 0.989642 0.745081 0.436416 0.120 Uiso 0.715(13) 1 calc R U P A 1
C18 C 0.4103(6) 0.7682(6) 0.4886(5) 0.0534(12) Uani 0.715(13) 1 d D U P A 1
H18 H 0.388096 0.695536 0.482657 0.064 Uiso 0.715(13) 1 calc R U P A 1
C19 C 0.3330(5) 0.8174(5) 0.5585(4) 0.0881(14) Uani 0.715(13) 1 d D U P A 1
H19A H 0.370470 0.795982 0.630464 0.132 Uiso 0.715(13) 1 calc R U P A 1
H19B H 0.240127 0.797373 0.535115 0.132 Uiso 0.715(13) 1 calc R U P A 1
H19C H 0.339469 0.890167 0.554261 0.132 Uiso 0.715(13) 1 calc R U P A 1
C20 C 0.3563(8) 0.8168(7) 0.3795(6) 0.109(2) Uani 0.715(13) 1 d D U P A 1
H20A H 0.371516 0.889010 0.384839 0.163 Uiso 0.715(13) 1 calc R U P A 1
H20B H 0.261403 0.803759 0.353628 0.163 Uiso 0.715(13) 1 calc R U P A 1
H20C H 0.401998 0.788306 0.331472 0.163 Uiso 0.715(13) 1 calc R U P A 1
C9' C 0.6425(16) 0.7058(17) 0.511(2) 0.044(2) Uani 0.285(13) 1 d D U P A 2
C10' C 0.7815(16) 0.7288(16) 0.542(2) 0.048(2) Uani 0.285(13) 1 d D U P A 2
C11' C 0.8172(15) 0.8227(14) 0.5911(16) 0.049(2) Uani 0.285(13) 1 d D U P A 2
H11' H 0.907703 0.839986 0.616876 0.059 Uiso 0.285(13) 1 calc R U P A 2
C12' C 0.7201(15) 0.8897(14) 0.6021(17) 0.052(2) Uani 0.285(13) 1 d D U P A 2
H12' H 0.746984 0.952113 0.634458 0.062 Uiso 0.285(13) 1 calc R U P A 2
C13' C 0.5871(15) 0.8691(15) 0.5679(18) 0.049(2) Uani 0.285(13) 1 d D U P A 2
H13' H 0.523840 0.917154 0.575130 0.059 Uiso 0.285(13) 1 calc R U P A 2
C14' C 0.5461(14) 0.7752(17) 0.522(2) 0.045(2) Uani 0.285(13) 1 d D U P A 2
C15' C 0.8882(16) 0.6522(13) 0.5346(11) 0.051(2) Uani 0.285(13) 1 d D U P A 2
H15' H 0.839958 0.587706 0.515419 0.062 Uiso 0.285(13) 1 calc R U P A 2
C16' C 0.9957(17) 0.631(2) 0.6390(13) 0.078(4) Uani 0.285(13) 1 d D U P A 2
H16D H 1.059016 0.685975 0.654394 0.117 Uiso 0.285(13) 1 calc R U P A 2
H16E H 1.041971 0.568670 0.632677 0.117 Uiso 0.285(13) 1 calc R U P A 2
H16F H 0.953132 0.624234 0.695337 0.117 Uiso 0.285(13) 1 calc R U P A 2
C17' C 0.951(2) 0.674(2) 0.4451(14) 0.079(3) Uani 0.285(13) 1 d D U P A 2
H17D H 0.883422 0.671328 0.378581 0.119 Uiso 0.285(13) 1 calc R U P A 2
H17E H 1.020016 0.624850 0.445693 0.119 Uiso 0.285(13) 1 calc R U P A 2
H17F H 0.990782 0.741224 0.454336 0.119 Uiso 0.285(13) 1 calc R U P A 2
C18' C 0.3985(14) 0.7520(15) 0.4772(13) 0.051(2) Uani 0.285(13) 1 d D U P A 2
H18' H 0.396669 0.678638 0.463076 0.061 Uiso 0.285(13) 1 calc R U P A 2
C19' C 0.3264(11) 0.7620(15) 0.5609(10) 0.087(3) Uani 0.285(13) 1 d D U P A 2
H19D H 0.232601 0.774925 0.528438 0.131 Uiso 0.285(13) 1 calc R U P A 2
H19E H 0.364224 0.817436 0.607113 0.131 Uiso 0.285(13) 1 calc R U P A 2
H19F H 0.335822 0.699998 0.601071 0.131 Uiso 0.285(13) 1 calc R U P A 2
C20' C 0.3458(17) 0.7971(13) 0.3725(11) 0.063(3) Uani 0.285(13) 1 d D U P A 2
H20D H 0.249140 0.796987 0.353975 0.094 Uiso 0.285(13) 1 calc R U P A 2
H20E H 0.376009 0.758262 0.321399 0.094 Uiso 0.285(13) 1 calc R U P A 2
H20F H 0.377657 0.865925 0.373364 0.094 Uiso 0.285(13) 1 calc R U P A 2

loop_
_atom_site_aniso_label
_atom_site_aniso_U_11
_atom_site_aniso_U_22
_atom_site_aniso_U_33
_atom_site_aniso_U_23
_atom_site_aniso_U_13
_atom_site_aniso_U_12
N1 0.0490(6) 0.0388(6) 0.0352(6) -0.0051(5) 0.0113(5) -0.0078(5)
C1 0.0357(6) 0.0335(6) 0.0340(6) -0.0032(5) 0.0072(5) 0.0036(5)
C2 0.0723(10) 0.0614(10) 0.0440(8) -0.0087(7) 0.0238(7) -0.0181(8)
C3 0.0393(7) 0.0387(7) 0.0374(7) -0.0010(5) 0.0061(5) -0.0045(5)
C4 0.0621(9) 0.0484(8) 0.0412(8) -0.0057(6) 0.0097(6) -0.0035(7)
C5 0.0878(12) 0.0699(11) 0.0391(8) -0.0097(8) 0.0063(8) -0.0149(10)
C6 0.0796(12) 0.0921(14) 0.0424(9) 0.0067(9) -0.0141(8) -0.0146(11)
C7 0.0575(10) 0.0812(13) 0.0635(11) 0.0137(9) -0.0089(8) 0.0078(9)
C8 0.0461(8) 0.0552(9) 0.0508(8) -0.0001(7) 0.0023(6) 0.0052(7)
C9 0.0476(16) 0.0370(16) 0.0307(15) -0.0004(13) 0.0100(13) -0.0004(14)
C10 0.0472(16) 0.043(2) 0.0391(19) -0.0014(14) 0.0052(13) -0.0068(14)
C11 0.0475(19) 0.052(2) 0.053(2) -0.0071(15) 0.0059(15) -0.0070(14)
C12 0.056(3) 0.0456(19) 0.0579(16) -0.0124(15) 0.004(2) -0.012(2)
C13 0.056(3) 0.0429(15) 0.056(2) -0.0093(13) 0.012(2) 0.001(2)
C14 0.0464(17) 0.0413(18) 0.0433(17) 0.0006(15) 0.0102(16) -0.0030(15)
C15 0.0424(14) 0.0568(19) 0.063(3) -0.0088(19) 0.0103(18) 0.0009(13)
C16 0.055(2) 0.080(3) 0.092(4) 0.017(3) 0.007(2) 0.0031(17)
C17 0.066(3) 0.100(4) 0.084(4) 0.002(3) 0.036(3) 0.005(2)
C18 0.054(2) 0.038(2) 0.066(2) -0.0086(15) 0.0145(16) -0.0024(15)
C19 0.0676(19) 0.093(3) 0.112(3) -0.023(3) 0.0382(18) 0.000(2)
C20 0.079(3) 0.122(6) 0.096(3) 0.023(3) -0.025(2) -0.014(3)
C9' 0.043(3) 0.038(4) 0.046(4) -0.002(3) 0.007(3) -0.013(3)
C10' 0.046(3) 0.045(4) 0.051(4) -0.004(3) 0.008(3) 0.001(3)
C11' 0.044(4) 0.046(4) 0.053(4) -0.012(3) 0.007(3) -0.011(3)
C12' 0.051(4) 0.043(3) 0.058(3) -0.011(3) 0.009(4) 0.000(4)
C13' 0.045(4) 0.047(3) 0.053(3) -0.005(3) 0.008(4) -0.005(3)
C14' 0.053(3) 0.037(4) 0.046(4) -0.003(3) 0.016(3) -0.002(3)
C15' 0.047(3) 0.054(4) 0.052(4) -0.013(3) 0.013(3) -0.013(3)
C16' 0.040(4) 0.088(6) 0.093(7) 0.009(7) -0.004(5) -0.003(4)
C17' 0.059(5) 0.095(7) 0.086(8) 0.005(7) 0.025(6) -0.001(5)
C18' 0.039(3) 0.038(4) 0.071(4) -0.012(3) 0.007(3) -0.003(3)
C19' 0.061(4) 0.106(8) 0.099(5) 0.002(6) 0.030(4) -0.005(6)
C20' 0.064(5) 0.059(5) 0.068(4) -0.006(4) 0.020(4) 0.005(4)

loop_
_atom_type_symbol
_atom_type_description
_atom_type_scat_dispersion_real
_atom_type_scat_dispersion_imag
_atom_type_scat_source
C C 0.0033 0.0016 'International Tables Vol C Tables 4.2.6.8 and 6.1.1.4'
H H 0.0000 0.0000 'International Tables Vol C Tables 4.2.6.8 and 6.1.1.4'
N N 0.0061 0.0033 'International Tables Vol C Tables 4.2.6.8 and 6.1.1.4'

loop_
_geom_angle_atom_site_label_1
_geom_angle_atom_site_label_2
_geom_angle_atom_site_label_3
_geom_angle
_geom_angle_site_symmetry_1
_geom_angle_site_symmetry_3
_geom_angle_publ_flag
C1 N1 C9 120.4(4) . . ?
C1 N1 C2 123.22(11) . . ?
C9 N1 C2 116.1(4) . . ?
C1 N1 C9' 117.3(12) . . ?
C1 C1 N1 124.43(14) 3_666 . ?
C1 C1 C3 122.98(14) 3_666 . ?
N1 C1 C3 112.54(10) . . ?
C8 C3 C4 117.89(13) . . ?
C8 C3 C1 119.31(12) . . ?
C4 C3 C1 122.76(12) . . ?
C5 C4 C3 121.04(15) . . ?
C6 C5 C4 120.16(16) . . ?
C7 C6 C5 119.69(15) . . ?
C6 C7 C8 120.12(16) . . ?
C7 C8 C3 121.10(16) . . ?
C10 C9 C14 119.7(5) . . ?
C10 C9 N1 120.3(5) . . ?
C14 C9 N1 120.0(5) . . ?
C11 C10 C9 118.8(5) . . ?
C11 C10 C15 117.8(5) . . ?
C9 C10 C15 123.2(5) . . ?
C12 C11 C10 122.1(5) . . ?
C11 C12 C13 119.1(5) . . ?
C12 C13 C14 121.3(5) . . ?
C13 C14 C9 118.9(5) . . ?
C13 C14 C18 119.4(5) . . ?
C9 C14 C18 121.7(5) . . ?
C10 C15 C17 110.0(6) . . ?
C10 C15 C16 110.5(5) . . ?
C17 C15 C16 109.7(5) . . ?
C19 C18 C14 116.1(5) . . ?
C19 C18 C20 105.8(6) . . ?
C14 C18 C20 109.8(6) . . ?
C14' C9' C10' 122.1(13) . . ?
C14' C9' N1 117.1(12) . . ?
C10' C9' N1 120.6(12) . . ?
C11' C10' C9' 116.1(12) . . ?
C11' C10' C15' 120.8(12) . . ?
C9' C10' C15' 122.7(13) . . ?
C12' C11' C10' 120.6(12) . . ?
C13' C12' C11' 122.9(13) . . ?
C12' C13' C14' 118.9(13) . . ?
C9' C14' C13' 119.2(12) . . ?
C9' C14' C18' 120.3(13) . . ?
C13' C14' C18' 120.3(12) . . ?
C10' C15' C17' 113.1(15) . . ?
C10' C15' C16' 115.4(13) . . ?
C17' C15' C16' 111.6(11) . . ?
C20' C18' C19' 121.7(12) . . ?
C20' C18' C14' 111.3(15) . . ?
C19' C18' C14' 110.5(13) . . ?

loop_
_geom_bond_atom_site_label_1
_geom_bond_atom_site_label_2
_geom_bond_distance
_geom_bond_site_symmetry_2
_geom_bond_publ_flag
N1 C1 1.4211(16) . ?
N1 C9 1.427(8) . ?
N1 C2 1.4435(17) . ?
N1 C9' 1.475(19) . ?
C1 C1 1.359(2) 3_666 ?
C1 C3 1.5004(17) . ?
C3 C8 1.3826(19) . ?
C3 C4 1.3853(19) . ?
C4 C5 1.381(2) . ?
C5 C6 1.372(3) . ?
C6 C7 1.371(3) . ?
C7 C8 1.382(2) . ?
C9 C10 1.404(5) . ?
C9 C14 1.412(5) . ?
C10 C11 1.388(5) . ?
C10 C15 1.521(5) . ?
C11 C12 1.372(5) . ?
C12 C13 1.380(5) . ?
C13 C14 1.395(5) . ?
C14 C18 1.518(5) . ?
C15 C17 1.540(6) . ?
C15 C16 1.541(6) . ?
C18 C19 1.513(6) . ?
C18 C20 1.528(6) . ?
C9' C14' 1.385(13) . ?
C9' C10' 1.412(13) . ?
C10' C11' 1.397(13) . ?
C10' C15' 1.512(12) . ?
C11' C12' 1.370(12) . ?
C12' C13' 1.350(11) . ?
C13' C14' 1.388(13) . ?
C14' C18' 1.506(12) . ?
C15' C17' 1.518(13) . ?
C15' C16' 1.536(12) . ?
C18' C20' 1.459(13) . ?
C18' C19' 1.490(13) . ?

loop_
_geom_torsion_atom_site_label_1
_geom_torsion_atom_site_label_2
_geom_torsion_atom_site_label_3
_geom_torsion_atom_site_label_4
_geom_torsion
_geom_torsion_site_symmetry_1
_geom_torsion_site_symmetry_2
_geom_torsion_site_symmetry_3
_geom_torsion_site_symmetry_4
_geom_torsion_publ_flag
C9 N1 C1 C1 147.1(3) . . . 3_666 ?
C2 N1 C1 C1 -39.2(2) . . . 3_666 ?
C9' N1 C1 C1 143.8(7) . . . 3_666 ?
C9 N1 C1 C3 -35.5(3) . . . . ?
C2 N1 C1 C3 138.19(13) . . . . ?
C9' N1 C1 C3 -38.8(7) . . . . ?
C1 C1 C3 C8 85.33(19) 3_666 . . . ?
N1 C1 C3 C8 -92.13(14) . . . . ?
C1 C1 C3 C4 -97.13(19) 3_666 . . . ?
N1 C1 C3 C4 85.41(15) . . . . ?
C8 C3 C4 C5 -0.9(2) . . . . ?
C1 C3 C4 C5 -178.50(13) . . . . ?
C3 C4 C5 C6 0.1(2) . . . . ?
C4 C5 C6 C7 0.5(3) . . . . ?
C5 C6 C7 C8 -0.1(3) . . . . ?
C6 C7 C8 C3 -0.8(3) . . . . ?
C4 C3 C8 C7 1.3(2) . . . . ?
C1 C3 C8 C7 178.94(14) . . . . ?
C1 N1 C9 C10 101.9(9) . . . . ?
C2 N1 C9 C10 -72.3(10) . . . . ?
C1 N1 C9 C14 -77.9(10) . . . . ?
C2 N1 C9 C14 108.0(9) . . . . ?
C14 C9 C10 C11 -0.3(15) . . . . ?
N1 C9 C10 C11 180.0(8) . . . . ?
C14 C9 C10 C15 -175.9(9) . . . . ?
N1 C9 C10 C15 4.4(14) . . . . ?
C9 C10 C11 C12 3.4(14) . . . . ?
C15 C10 C11 C12 179.2(8) . . . . ?
C10 C11 C12 C13 -3.5(13) . . . . ?
C11 C12 C13 C14 0.6(14) . . . . ?
C12 C13 C14 C9 2.4(16) . . . . ?
C12 C13 C14 C18 -175.1(8) . . . . ?
C10 C9 C14 C13 -2.5(16) . . . . ?
N1 C9 C14 C13 177.2(9) . . . . ?
C10 C9 C14 C18 175.0(9) . . . . ?
N1 C9 C14 C18 -5.3(15) . . . . ?
C11 C10 C15 C17 -70.5(10) . . . . ?
C9 C10 C15 C17 105.1(10) . . . . ?
C11 C10 C15 C16 50.7(10) . . . . ?
C9 C10 C15 C16 -133.7(10) . . . . ?
C13 C14 C18 C19 -34.8(12) . . . . ?
C9 C14 C18 C19 147.8(10) . . . . ?
C13 C14 C18 C20 85.1(10) . . . . ?
C9 C14 C18 C20 -92.4(11) . . . . ?
C1 N1 C9' C14' -80(3) . . . . ?
C1 N1 C9' C10' 105(2) . . . . ?
C14' C9' C10' C11' 5(4) . . . . ?
N1 C9' C10' C11' 180(2) . . . . ?
C14' C9' C10' C15' 177(3) . . . . ?
N1 C9' C10' C15' -8(4) . . . . ?
C9' C10' C11' C12' -4(4) . . . . ?
C15' C10' C11' C12' -177(2) . . . . ?
C10' C11' C12' C13' 1(4) . . . . ?
C11' C12' C13' C14' 2(4) . . . . ?
C10' C9' C14' C13' -2(5) . . . . ?
N1 C9' C14' C13' -178(2) . . . . ?
C10' C9' C14' C18' 173(3) . . . . ?
N1 C9' C14' C18' -2(4) . . . . ?
C12' C13' C14' C9' -1(4) . . . . ?
C12' C13' C14' C18' -176(2) . . . . ?
C11' C10' C15' C17' -81(3) . . . . ?
C9' C10' C15' C17' 107(3) . . . . ?
C11' C10' C15' C16' 49(3) . . . . ?
C9' C10' C15' C16' -123(3) . . . . ?
C9' C14' C18' C20' -96(3) . . . . ?
C13' C14' C18' C20' 80(3) . . . . ?
C9' C14' C18' C19' 126(3) . . . . ?
C13' C14' C18' C19' -59(3) . . . . ?
